data_7002404
loop_
_publ_author_name
'Constable, Edwin C.'
'Zhang, Guoqi'
'Housecroft, Catherine E.'
'Neuburger, Markus'
'Schaffner, Silvia'

_publ_section_title
;
 Diastereoselective complex formation with a simple C2-symmetric
 hexadentate ligand based on a 1,1'-binaphthalene scaffold
;
_journal_coden_ASTM DTARAF
_journal_issue 39
_journal_name_full 'Dalton Transactions'
_journal_page_first 8165
_journal_page_last 8167
_journal_paper_doi 10.1039/b916996m
_journal_year 2009
_chemical_absolute_configuration ad
_chemical_formula_moiety 'C42 H28 Fe N6, 2(F6 P)'
_chemical_formula_sum 'C42 H28 F12 Fe N6 P2'
_chemical_formula_weight 962.50
_space_group_IT_number 18
_symmetry_cell_setting orthorhombic
_symmetry_space_group_name_Hall 'P 2 2ab'
_symmetry_space_group_name_H-M 'P 21 21 2'
_atom_sites_solution_hydrogens geom
_atom_sites_solution_primary direct
_audit_creation_date 09-02-19
_audit_creation_method CRYSTALS_ver_12.86
_cell_angle_alpha 90
_cell_angle_beta 90
_cell_angle_gamma 90
_cell_formula_units_Z 4
_cell_length_a 17.8971(6)
_cell_length_b 19.2376(7)
_cell_length_c 10.9316(4)
_cell_measurement_reflns_used 9846
_cell_measurement_temperature 123
_cell_measurement_theta_max 30
_cell_measurement_theta_min 3
_cell_volume 3763.7(2)
_computing_cell_refinement 'DENZO/SCALEPACK (Otwinowski & Minor, 1997)'
_computing_data_collection 'COLLECT (Nonius, 1997-2001).'
_computing_data_reduction 'DENZO/SCALEPACK (Otwinowski & Minor, 1997)'
_computing_molecular_graphics 'CAMERON (Watkin et al., 1996)'
_computing_publication_material 'CRYSTALS (Betteridge et al., 2003)'
_computing_structure_refinement 'CRYSTALS (Betteridge et al., 2003)'
_computing_structure_solution 'SIR92 (Altomare et al., 1994)'
_diffrn_ambient_temperature 123
_diffrn_measured_fraction_theta_full 0.998
_diffrn_measured_fraction_theta_max 0.998
_diffrn_measurement_device 'Nonius KappaCCD'
_diffrn_measurement_device_type Area
_diffrn_measurement_method '\f & \w scans'
_diffrn_radiation_monochromator graphite
_diffrn_radiation_type 'Mo K\a'
_diffrn_radiation_wavelength 0.71073
_diffrn_reflns_av_R_equivalents 0.037
_diffrn_reflns_limit_h_max 25
_diffrn_reflns_limit_h_min -25
_diffrn_reflns_limit_k_max 27
_diffrn_reflns_limit_k_min -27
_diffrn_reflns_limit_l_max 15
_diffrn_reflns_limit_l_min -15
_diffrn_reflns_number 93115
_diffrn_reflns_theta_full 30.544
_diffrn_reflns_theta_max 30.544
_diffrn_reflns_theta_min 1.863
_diffrn_standards_number 0
_exptl_absorpt_coefficient_mu 0.589
_exptl_absorpt_correction_T_max 0.98
_exptl_absorpt_correction_T_min 0.93
_exptl_absorpt_correction_type multi-scan
_exptl_absorpt_process_details 'DENZO/SCALEPACK (Otwinowski & Minor, 1997)'
_exptl_crystal_colour brown
_exptl_crystal_density_diffrn 1.698
_exptl_crystal_density_method 'not measured'
_exptl_crystal_description needle
_exptl_crystal_F_000 1944
_exptl_crystal_size_max 0.42
_exptl_crystal_size_mid 0.12
_exptl_crystal_size_min 0.04
_refine_diff_density_max 0.54
_refine_diff_density_min -0.57
_refine_ls_abs_structure_details 'Flack (1983), 5165 Friedel-pairs'
_refine_ls_abs_structure_Flack 0.006(10)
_refine_ls_extinction_method None
_refine_ls_goodness_of_fit_ref 1.2586
_refine_ls_hydrogen_treatment constr
_refine_ls_matrix_type full
_refine_ls_number_parameters 570
_refine_ls_number_reflns 9129
_refine_ls_number_restraints 144
_refine_ls_R_factor_all 0.0391
_refine_ls_R_factor_gt 0.0326
_refine_ls_shift/su_max 0.006319
_refine_ls_structure_factor_coef F
_refine_ls_weighting_details
;
Method, part 1, Chebychev polynomial, (Watkin, 1994, Prince, 1982)
[weight] = 1.0/[A~0~*T~0~(x)+A~1~*T~1~(x) ... +A~n-1~]*T~n-1~(x)]
where A~i~ are the Chebychev coefficients listed below and x= Fcalc/Fmax
Method = Robust Weighting (Prince, 1982)
W = [weight] * [1-(deltaF/6*sigmaF)^2^]^2^
A~i~ are:
0.132 0.877E-01 0.313E-01
;
_refine_ls_weighting_scheme calc
_refine_ls_wR_factor_all 0.0503
_refine_ls_wR_factor_gt 0.0349
_refine_ls_wR_factor_ref 0.0333
_reflns_limit_h_max 25
_reflns_limit_h_min -25
_reflns_limit_k_max 27
_reflns_limit_k_min 0
_reflns_limit_l_max 15
_reflns_limit_l_min 0
_reflns_number_gt 10004
_reflns_number_total 11517
_reflns_threshold_expression I>2.0\s(I)
_oxford_diffrn_Wilson_B_factor 1.42
_oxford_diffrn_Wilson_scale 120.16
_oxford_refine_ls_r_factor_ref 0.0304
_oxford_refine_ls_scale 0.08788(7)
_oxford_reflns_number_all 11487
_oxford_reflns_threshold_expression_ref I>3.0\s(I)
_oxford_structure_analysis_title 'gq55_123k_0ma in P2(1)2(1)2'
_cod_data_source_file B916996M.txt
_cod_data_source_block gq55_123k
_cod_depositor_comments
;
The following automatic conversions were performed:
'_symmetry_cell_setting' value 'Orthorhombic' changed to 'orthorhombic'
according to '/home/saulius/struct/CIF-dictionaries/cif_core.dic'
dictionary named 'cif_core.dic' version 2.4.1 from 2010-06-29.

Automatic conversion script
Id: cif_fix_enum 1527 2010-12-29 10:47:43Z saulius 
;
_cod_original_sg_symbol_H-M 'P 21 21 2 '
_cod_original_formula_sum 'C42 H28 F12 Fe1 N6 P2'
_cod_database_code 7002404

loop_
_symmetry_equiv_pos_as_xyz
x,y,z
x+1/2,-y+1/2,-z
-x+1/2,y+1/2,-z
-x,-y,z

loop_
_atom_site_label
_atom_site_type_symbol
_atom_site_fract_x
_atom_site_fract_y
_atom_site_fract_z
_atom_site_U_iso_or_equiv
_atom_site_occupancy
_atom_site_adp_type
_atom_site_refinement_flags_posn
_atom_site_refinement_flags_adp
_atom_site_refinement_flags_occupancy
_atom_site_disorder_assembly
_atom_site_disorder_group
_oxford_atom_site_special_shape
_atom_site_attached_hydrogens
Fe1 Fe 0.5000 0.0000 0.67737(3) 0.0122 1.0000 Uani S T . . . . .
Fe2 Fe 0.5000 0.5000 0.73419(3) 0.0133 1.0000 Uani S T . . . . .
N1 N 0.42633(8) 0.00504(9) 0.54373(13) 0.0145 1.0000 Uani . . . . . . .
N2 N 0.47785(9) 0.09559(8) 0.68095(14) 0.0138 1.0000 Uani . . . . . . .
N3 N 0.57182(9) 0.02997(8) 0.80403(14) 0.0145 1.0000 Uani . . . . . . .
N4 N 0.52368(9) 0.43440(8) 0.86722(15) 0.0166 1.0000 Uani . . . . . . .
N5 N 0.60494(8) 0.50322(9) 0.73050(14) 0.0157 1.0000 Uani . . . . . . .
N6 N 0.51333(9) 0.57136(8) 0.60528(14) 0.0161 1.0000 Uani . . . . . . .
C1 C 0.47778(10) -0.03292(9) 0.35296(16) 0.0129 1.0000 Uani . . . . . . .
C2 C 0.49148(10) -0.08676(9) 0.26591(16) 0.0145 1.0000 Uani . . . . . . .
C3 C 0.54681(11) -0.08012(10) 0.17336(18) 0.0182 1.0000 Uani . . . . . . .
C4 C 0.56422(13) -0.13475(12) 0.0989(2) 0.0239 1.0000 Uani . . . . . . .
C5 C 0.52496(13) -0.19821(11) 0.1102(2) 0.0247 1.0000 Uani . . . . . . .
C6 C 0.46942(13) -0.20564(10) 0.1946(2) 0.0227 1.0000 Uani . . . . . . .
C7 C 0.45201(11) -0.15067(10) 0.27682(18) 0.0164 1.0000 Uani . . . . . . .
C8 C 0.39986(11) -0.15973(10) 0.37306(19) 0.0186 1.0000 Uani . . . . . . .
C9 C 0.38923(11) -0.10901(10) 0.45930(18) 0.0165 1.0000 Uani . . . . . . .
C10 C 0.42780(10) -0.04527(10) 0.44759(17) 0.0141 1.0000 Uani . . . . . . .
C11 C 0.39838(11) 0.06647(10) 0.52342(17) 0.0162 1.0000 Uani . . . . . . .
C12 C 0.42448(11) 0.12084(10) 0.60434(17) 0.0156 1.0000 Uani . . . . . . .
C13 C 0.40577(12) 0.19061(10) 0.60464(19) 0.0204 1.0000 Uani . . . . . . .
C14 C 0.44407(14) 0.23423(10) 0.6834(2) 0.0241 1.0000 Uani . . . . . . .
C15 C 0.49911(14) 0.20849(9) 0.76124(17) 0.0209 1.0000 Uani . . . . . . .
C16 C 0.51427(10) 0.13735(9) 0.75907(16) 0.0157 1.0000 Uani . . . . . . .
C17 C 0.56879(10) 0.09902(10) 0.83294(17) 0.0154 1.0000 Uani . . . . . . .
C18 C 0.61310(11) 0.12834(11) 0.92365(18) 0.0187 1.0000 Uani . . . . . . .
C19 C 0.66261(12) 0.08585(12) 0.98620(19) 0.0219 1.0000 Uani . . . . . . .
C20 C 0.66776(12) 0.01649(11) 0.95453(19) 0.0223 1.0000 Uani . . . . . . .
C21 C 0.62163(11) -0.00995(10) 0.86353(18) 0.0187 1.0000 Uani . . . . . . .
C31 C 0.47150(11) 0.47136(10) 1.05817(18) 0.0166 1.0000 Uani . . . . . . .
C32 C 0.41271(11) 0.46967(10) 1.14613(18) 0.0180 1.0000 Uani . . . . . . .
C33 C 0.40376(12) 0.52246(12) 1.23528(19) 0.0229 1.0000 Uani . . . . . . .
C34 C 0.34279(13) 0.52264(13) 1.3126(2) 0.0258 1.0000 Uani . . . . . . .
C35 C 0.29038(12) 0.46806(13) 1.3071(2) 0.0274 1.0000 Uani . . . . . . .
C36 C 0.29814(12) 0.41544(13) 1.2249(2) 0.0265 1.0000 Uani . . . . . . .
C37 C 0.35848(12) 0.41524(11) 1.13990(19) 0.0211 1.0000 Uani . . . . . . .
C38 C 0.36307(12) 0.36508(11) 1.0460(2) 0.0227 1.0000 Uani . . . . . . .
C39 C 0.41728(12) 0.36938(10) 0.95771(19) 0.0205 1.0000 Uani . . . . . . .
C40 C 0.47158(11) 0.42260(10) 0.96496(18) 0.0168 1.0000 Uani . . . . . . .
C41 C 0.59432(12) 0.42303(10) 0.88557(19) 0.0190 1.0000 Uani . . . . . . .
C43 C 0.72197(12) 0.45861(12) 0.8004(2) 0.0230 1.0000 Uani . . . . . . .
C44 C 0.75804(11) 0.50616(14) 0.7248(2) 0.0260 1.0000 Uani . . . . . . .
C45 C 0.71734(12) 0.55094(12) 0.6512(2) 0.0242 1.0000 Uani . . . . . . .
C46 C 0.63971(11) 0.54705(10) 0.65294(18) 0.0178 1.0000 Uani . . . . . . .
C47 C 0.58649(11) 0.58575(10) 0.57737(18) 0.0172 1.0000 Uani . . . . . . .
C48 C 0.60601(13) 0.63143(11) 0.4850(2) 0.0222 1.0000 Uani . . . . . . .
C49 C 0.55013(14) 0.66311(11) 0.4171(2) 0.0244 1.0000 Uani . . . . . . .
C50 C 0.47657(13) 0.64961(11) 0.4452(2) 0.0228 1.0000 Uani . . . . . . .
C51 C 0.46017(12) 0.60393(10) 0.54077(19) 0.0194 1.0000 Uani . . . . . . .
C52 C 0.64421(11) 0.45998(10) 0.80349(18) 0.0180 1.0000 Uani . . . . . . .
P1 P 0.25640(3) 0.69799(3) 0.14346(6) 0.0272 1.0000 Uani . . . . . . .
P2 P 0.28107(4) 0.72584(3) 0.65048(6) 0.0268 1.0000 Uani D U . . . . .
F1 F 0.33697(10) 0.67971(11) 0.1973(3) 0.0807 1.0000 Uani . . . . . . .
F2 F 0.17481(9) 0.71600(9) 0.09451(18) 0.0449 1.0000 Uani . . . . . . .
F3 F 0.22023(10) 0.64309(9) 0.23629(17) 0.0425 1.0000 Uani . . . . . . .
F4 F 0.29152(12) 0.75228(11) 0.0515(2) 0.0634 1.0000 Uani . . . . . . .
F5 F 0.24714(15) 0.75773(10) 0.2426(2) 0.0691 1.0000 Uani . . . . . . .
F6 F 0.26374(14) 0.63697(10) 0.0455(2) 0.0636 1.0000 Uani . . . . . . .
F11 F 0.33280(16) 0.68641(10) 0.7447(2) 0.0806 1.0000 Uani D U . . . . .
F12 F 0.23217(15) 0.76607(11) 0.5538(3) 0.0917 1.0000 Uani D U . . . . .
F13 F 0.31993(9) 0.79789(8) 0.68568(17) 0.0409 1.0000 Uani D U . . . . .
F14 F 0.24236(15) 0.65421(10) 0.6146(2) 0.0783 1.0000 Uani D U . . . . .
F15 F 0.22132(17) 0.73902(16) 0.7512(3) 0.1133 1.0000 Uani D U . . . . .
F16 F 0.34188(16) 0.71376(13) 0.5496(2) 0.0867 1.0000 Uani D U . . . . .
H31 H 0.5718 -0.0376 0.1651 0.0221 1.0000 Uiso R . . . . . .
H41 H 0.6027 -0.1291 0.0401 0.0290 1.0000 Uiso R . . . . . .
H51 H 0.5376 -0.2349 0.0580 0.0314 1.0000 Uiso R . . . . . .
H61 H 0.4424 -0.2474 0.1980 0.0280 1.0000 Uiso R . . . . . .
H81 H 0.3733 -0.2011 0.3779 0.0241 1.0000 Uiso R . . . . . .
H91 H 0.3566 -0.1173 0.5265 0.0200 1.0000 Uiso R . . . . . .
H111 H 0.3662 0.0754 0.4576 0.0200 1.0000 Uiso R . . . . . .
H131 H 0.3676 0.2068 0.5534 0.0263 1.0000 Uiso R . . . . . .
H141 H 0.4338 0.2816 0.6849 0.0293 1.0000 Uiso R . . . . . .
H151 H 0.5247 0.2386 0.8149 0.0267 1.0000 Uiso R . . . . . .
H181 H 0.6110 0.1756 0.9421 0.0232 1.0000 Uiso R . . . . . .
H191 H 0.6931 0.1051 1.0488 0.0271 1.0000 Uiso R . . . . . .
H201 H 0.7025 -0.0131 0.9924 0.0277 1.0000 Uiso R . . . . . .
H211 H 0.6248 -0.0569 0.8420 0.0240 1.0000 Uiso R . . . . . .
H331 H 0.4402 0.5586 1.2405 0.0282 1.0000 Uiso R . . . . . .
H341 H 0.3360 0.5598 1.3694 0.0338 1.0000 Uiso R . . . . . .
H351 H 0.2496 0.4686 1.3612 0.0346 1.0000 Uiso R . . . . . .
H361 H 0.2638 0.3786 1.2234 0.0334 1.0000 Uiso R . . . . . .
H381 H 0.3290 0.3272 1.0438 0.0268 1.0000 Uiso R . . . . . .
H391 H 0.4190 0.3380 0.8918 0.0252 1.0000 Uiso R . . . . . .
H411 H 0.6116 0.3942 0.9474 0.0234 1.0000 Uiso R . . . . . .
H431 H 0.7487 0.4262 0.8478 0.0288 1.0000 Uiso R . . . . . .
H441 H 0.8103 0.5080 0.7234 0.0329 1.0000 Uiso R . . . . . .
H451 H 0.7419 0.5834 0.5995 0.0298 1.0000 Uiso R . . . . . .
H481 H 0.6575 0.6397 0.4698 0.0290 1.0000 Uiso R . . . . . .
H491 H 0.5627 0.6936 0.3536 0.0290 1.0000 Uiso R . . . . . .
H501 H 0.4381 0.6706 0.4017 0.0294 1.0000 Uiso R . . . . . .
H511 H 0.4107 0.5957 0.5616 0.0239 1.0000 Uiso R . . . . . .

loop_
_atom_site_aniso_label
_atom_site_aniso_U_11
_atom_site_aniso_U_22
_atom_site_aniso_U_33
_atom_site_aniso_U_23
_atom_site_aniso_U_13
_atom_site_aniso_U_12
Fe1 0.01355(15) 0.01189(14) 0.01116(14) 0.0000 0.0000 0.00268(15)
Fe2 0.01276(15) 0.01355(14) 0.01370(15) 0.0000 0.0000 0.00155(15)
N1 0.0129(6) 0.0163(7) 0.0141(6) 0.0002(7) 0.0016(5) -0.0003(6)
N2 0.0160(7) 0.0139(6) 0.0114(6) 0.0020(5) 0.0013(5) 0.0022(5)
N3 0.0162(7) 0.0151(7) 0.0122(7) 0.0009(6) 0.0012(5) 0.0028(6)
N4 0.0193(7) 0.0141(7) 0.0163(7) -0.0016(6) -0.0008(6) 0.0023(6)
N5 0.0142(6) 0.0165(6) 0.0163(6) -0.0047(7) 0.0005(5) 0.0012(6)
N6 0.0182(9) 0.0144(7) 0.0159(7) -0.0010(5) 0.0016(6) 0.0022(6)
C1 0.0143(7) 0.0131(7) 0.0114(7) 0.0020(6) -0.0021(6) -0.0018(6)
C2 0.0155(8) 0.0133(7) 0.0147(7) -0.0002(6) -0.0019(7) -0.0002(6)
C3 0.0193(8) 0.0182(8) 0.0170(8) 0.0001(7) 0.0003(7) -0.0010(7)
C4 0.0269(11) 0.0268(10) 0.0181(9) -0.0029(8) 0.0024(8) 0.0019(8)
C5 0.0356(11) 0.0194(9) 0.0191(9) -0.0067(7) -0.0033(8) 0.0054(8)
C6 0.0303(10) 0.0136(8) 0.0241(10) -0.0008(7) -0.0072(8) -0.0028(7)
C7 0.0175(8) 0.0152(8) 0.0165(8) 0.0010(7) -0.0041(7) -0.0016(7)
C8 0.0176(8) 0.0148(8) 0.0233(9) 0.0042(7) -0.0033(7) -0.0042(7)
C9 0.0135(8) 0.0178(8) 0.0182(8) 0.0040(7) -0.0014(7) -0.0022(7)
C10 0.0128(8) 0.0141(7) 0.0153(8) 0.0018(6) -0.0012(6) 0.0000(6)
C11 0.0143(8) 0.0199(9) 0.0144(8) 0.0016(7) 0.0010(7) 0.0032(7)
C12 0.0145(8) 0.0178(8) 0.0144(8) 0.0022(7) 0.0014(6) 0.0040(7)
C13 0.0254(10) 0.0181(9) 0.0178(8) 0.0030(7) -0.0014(8) 0.0077(7)
C14 0.0362(12) 0.0137(8) 0.0223(9) 0.0014(8) -0.0002(9) 0.0072(8)
C15 0.0287(9) 0.0161(7) 0.0179(8) -0.0019(6) -0.0023(9) 0.0022(9)
C16 0.0185(9) 0.0166(8) 0.0120(7) 0.0010(6) 0.0022(6) 0.0016(6)
C17 0.0153(8) 0.0166(8) 0.0143(8) 0.0014(6) 0.0012(6) 0.0014(6)
C18 0.0205(9) 0.0198(9) 0.0156(8) -0.0023(7) 0.0005(7) -0.0017(7)
C19 0.0205(10) 0.0290(10) 0.0162(9) -0.0006(8) -0.0037(7) -0.0048(8)
C20 0.0204(9) 0.0267(11) 0.0198(9) 0.0027(7) -0.0049(7) 0.0024(7)
C21 0.0190(8) 0.0197(9) 0.0173(8) 0.0013(7) -0.0010(7) 0.0033(7)
C31 0.0183(8) 0.0159(8) 0.0154(8) 0.0037(7) -0.0016(7) -0.0023(7)
C32 0.0177(9) 0.0204(8) 0.0159(8) 0.0041(7) -0.0017(7) -0.0026(7)
C33 0.0230(9) 0.0282(9) 0.0177(9) 0.0005(8) 0.0017(8) -0.0042(8)
C34 0.0249(11) 0.0346(11) 0.0179(9) 0.0022(8) 0.0022(8) 0.0024(8)
C35 0.0182(10) 0.0442(13) 0.0198(10) 0.0087(9) 0.0015(8) 0.0008(9)
C36 0.0192(10) 0.0362(11) 0.0242(10) 0.0114(9) -0.0038(8) -0.0078(8)
C37 0.0189(9) 0.0246(9) 0.0200(9) 0.0084(8) -0.0032(8) -0.0037(7)
C38 0.0216(10) 0.0196(9) 0.0268(10) 0.0065(8) -0.0051(8) -0.0054(7)
C39 0.0258(10) 0.0149(8) 0.0208(9) 0.0013(7) -0.0069(8) -0.0018(7)
C40 0.0191(8) 0.0152(8) 0.0160(8) 0.0041(7) -0.0021(7) 0.0003(7)
C41 0.0214(9) 0.0167(8) 0.0189(9) -0.0022(7) -0.0042(7) 0.0033(7)
C43 0.0171(9) 0.0289(10) 0.0229(10) -0.0068(8) -0.0058(7) 0.0046(8)
C44 0.0132(8) 0.0387(12) 0.0262(9) -0.0062(10) -0.0018(7) 0.0009(9)
C45 0.0179(9) 0.0318(11) 0.0229(10) -0.0035(9) 0.0012(8) -0.0048(8)
C46 0.0171(9) 0.0194(8) 0.0170(8) -0.0040(7) 0.0010(7) 0.0015(7)
C47 0.0154(9) 0.0170(8) 0.0191(9) -0.0045(7) 0.0037(7) 0.0005(7)
C48 0.0254(10) 0.0194(9) 0.0217(10) -0.0014(8) 0.0077(8) -0.0019(8)
C49 0.0347(11) 0.0189(9) 0.0196(9) 0.0041(8) 0.0065(9) 0.0006(8)
C50 0.0291(10) 0.0199(9) 0.0195(9) 0.0043(7) -0.0001(8) 0.0050(8)
C51 0.0194(10) 0.0187(9) 0.0202(9) 0.0006(7) 0.0017(7) 0.0031(7)
C52 0.0173(9) 0.0183(8) 0.0184(9) -0.0037(7) -0.0027(7) 0.0022(7)
P1 0.0224(3) 0.0218(2) 0.0372(3) 0.0017(2) -0.0030(2) -0.0052(2)
P2 0.0268(3) 0.0241(3) 0.0294(3) -0.0010(2) -0.0024(2) 0.0002(2)
F1 0.0297(9) 0.0555(12) 0.157(3) 0.0486(14) -0.0305(12) -0.0144(8)
F2 0.0304(8) 0.0498(10) 0.0546(10) 0.0018(8) -0.0144(8) 0.0015(7)
F3 0.0419(9) 0.0402(8) 0.0454(9) 0.0068(7) 0.0068(8) -0.0069(7)
F4 0.0552(12) 0.0518(11) 0.0833(17) 0.0316(11) 0.0160(12) -0.0107(10)
F5 0.1020(17) 0.0411(10) 0.0641(14) -0.0220(10) -0.0260(14) -0.0105(11)
F6 0.0838(16) 0.0470(11) 0.0600(13) -0.0204(10) 0.0348(12) 0.0004(10)
F11 0.1249(19) 0.0443(10) 0.0726(14) 0.0284(10) -0.0605(14) -0.0223(12)
F12 0.1036(18) 0.0417(11) 0.130(2) -0.0100(12) -0.0879(17) 0.0231(11)
F13 0.0416(8) 0.0289(7) 0.0523(10) 0.0018(7) -0.0074(8) -0.0073(6)
F14 0.1051(18) 0.0346(9) 0.0952(17) -0.0033(11) -0.0488(15) -0.0195(11)
F15 0.1034(19) 0.101(2) 0.135(2) -0.0318(18) 0.0801(19) -0.0416(16)
F16 0.113(2) 0.0655(14) 0.0810(16) 0.0014(12) 0.0583(15) 0.0336(13)

loop_
_atom_type_symbol
_atom_type_scat_dispersion_real
_atom_type_scat_dispersion_imag
_atom_type_scat_Cromer_Mann_a1
_atom_type_scat_Cromer_Mann_b1
_atom_type_scat_Cromer_Mann_a2
_atom_type_scat_Cromer_Mann_b2
_atom_type_scat_Cromer_Mann_a3
_atom_type_scat_Cromer_Mann_b3
_atom_type_scat_Cromer_Mann_a4
_atom_type_scat_Cromer_Mann_b4
_atom_type_scat_Cromer_Mann_c
_atom_type_scat_source
C 0.0033 0.0016 2.3100 20.8439 1.0200 10.2075 1.5886 0.5687 0.8650 51.6512 0.2156 'International Tables Vol C 4.2.6.8 and 6.1.1.4'
H 0.0000 0.0000 0.4930 10.5109 0.3229 26.1257 0.1402 3.1424 0.0408 57.7998 0.0030 'International Tables Vol C 4.2.6.8 and 6.1.1.4'
N 0.0061 0.0033 12.2126 0.0057 3.1322 9.8933 2.0125 28.9975 1.1663 0.5826 -11.5290 'International Tables Vol C 4.2.6.8 and 6.1.1.4'
F 0.0171 0.0103 3.5392 10.2825 2.6412 4.2944 1.5170 0.2615 1.0243 26.1476 0.2776 'International Tables Vol C 4.2.6.8 and 6.1.1.4'
P 0.1023 0.0942 6.4345 1.9067 4.1791 27.1570 1.7800 0.5260 1.4908 68.1645 1.1149 'International Tables Vol C 4.2.6.8 and 6.1.1.4'
Fe 0.3463 0.8444 11.7695 4.7611 7.3573 0.3072 3.5222 15.3535 2.3045 76.8805 1.0369 'International Tables Vol C 4.2.6.8 and 6.1.1.4'

loop_
_geom_angle_atom_site_label_1
_geom_angle_site_symmetry_1
_geom_angle_atom_site_label_2
_geom_angle_site_symmetry_2
_geom_angle_atom_site_label_3
_geom_angle_site_symmetry_3
_geom_angle
_geom_angle_publ_flag
N3 4_655 Fe1 . N1 4_655 160.19(7) yes
N3 4_655 Fe1 . N2 4_655 80.63(7) yes
N1 4_655 Fe1 . N2 4_655 80.00(7) yes
N3 4_655 Fe1 . N1 . 95.66(6) yes
N1 4_655 Fe1 . N1 . 84.29(9) yes
N2 4_655 Fe1 . N1 . 101.80(7) yes
N3 4_655 Fe1 . N2 . 97.68(7) yes
N1 4_655 Fe1 . N2 . 101.80(7) yes
N2 4_655 Fe1 . N2 . 177.61(10) yes
N1 . Fe1 . N2 . 80.00(7) yes
N3 4_655 Fe1 . N3 . 90.99(9) yes
N1 4_655 Fe1 . N3 . 95.66(6) yes
N2 4_655 Fe1 . N3 . 97.68(7) yes
N1 . Fe1 . N3 . 160.19(7) yes
N2 . Fe1 . N3 . 80.63(7) yes
N6 4_665 Fe2 . N4 4_665 160.40(7) yes
N6 4_665 Fe2 . N5 4_665 80.89(7) yes
N4 4_665 Fe2 . N5 4_665 79.75(7) yes
N6 4_665 Fe2 . N4 . 96.14(6) yes
N4 4_665 Fe2 . N4 . 84.95(9) yes
N5 4_665 Fe2 . N4 . 102.09(7) yes
N6 4_665 Fe2 . N5 . 97.35(7) yes
N4 4_665 Fe2 . N5 . 102.09(7) yes
N5 4_665 Fe2 . N5 . 177.54(9) yes
N4 . Fe2 . N5 . 79.75(7) yes
N6 4_665 Fe2 . N6 . 89.35(9) yes
N4 4_665 Fe2 . N6 . 96.14(6) yes
N5 4_665 Fe2 . N6 . 97.35(7) yes
N4 . Fe2 . N6 . 160.40(7) yes
N5 . Fe2 . N6 . 80.89(7) yes
Fe1 . N1 . C10 . 119.98(12) yes
Fe1 . N1 . C11 . 115.34(13) yes
C10 . N1 . C11 . 119.76(16) yes
Fe1 . N2 . C12 . 118.96(13) yes
Fe1 . N2 . C16 . 119.75(13) yes
C12 . N2 . C16 . 121.29(16) yes
Fe1 . N3 . C17 . 114.83(12) yes
Fe1 . N3 . C21 . 127.15(13) yes
C17 . N3 . C21 . 118.02(17) yes
Fe2 . N4 . C40 . 120.69(12) yes
Fe2 . N4 . C41 . 115.53(14) yes
C40 . N4 . C41 . 119.38(17) yes
Fe2 . N5 . C46 . 119.70(13) yes
Fe2 . N5 . C52 . 119.16(14) yes
C46 . N5 . C52 . 121.12(17) yes
Fe2 . N6 . C47 . 114.37(13) yes
Fe2 . N6 . C51 . 127.79(14) yes
C47 . N6 . C51 . 117.78(17) yes
C1 4_655 C1 . C2 . 121.54(15) yes
C1 4_655 C1 . C10 . 119.18(14) yes
C2 . C1 . C10 . 118.90(16) yes
C1 . C2 . C3 . 121.93(16) yes
C1 . C2 . C7 . 119.06(16) yes
C3 . C2 . C7 . 118.89(16) yes
C2 . C3 . C4 . 120.94(18) yes
C2 . C3 . H31 . 118.7 no
C4 . C3 . H31 . 120.4 no
C3 . C4 . C5 . 119.9(2) yes
C3 . C4 . H41 . 118.8 no
C5 . C4 . H41 . 121.3 no
C4 . C5 . C6 . 120.77(19) yes
C4 . C5 . H51 . 118.5 no
C6 . C5 . H51 . 120.7 no
C5 . C6 . C7 . 120.62(19) yes
C5 . C6 . H61 . 119.5 no
C7 . C6 . H61 . 119.9 no
C2 . C7 . C6 . 118.73(18) yes
C2 . C7 . C8 . 119.70(17) yes
C6 . C7 . C8 . 121.46(18) yes
C7 . C8 . C9 . 120.98(17) yes
C7 . C8 . H81 . 119.0 no
C9 . C8 . H81 . 120.0 no
C8 . C9 . C10 . 119.20(18) yes
C8 . C9 . H91 . 119.8 no
C10 . C9 . H91 . 121.0 no
N1 . C10 . C9 . 120.81(17) yes
N1 . C10 . C1 . 116.37(16) yes
C9 . C10 . C1 . 122.06(17) yes
N1 . C11 . C12 . 115.32(17) yes
N1 . C11 . H111 . 122.2 no
C12 . C11 . H111 . 122.4 no
C11 . C12 . N2 . 110.18(16) yes
C11 . C12 . C13 . 128.65(18) yes
N2 . C12 . C13 . 120.99(18) yes
C12 . C13 . C14 . 118.03(19) yes
C12 . C13 . H131 . 119.8 no
C14 . C13 . H131 . 122.1 no
C13 . C14 . C15 . 120.98(18) yes
C13 . C14 . H141 . 120.5 no
C15 . C14 . H141 . 118.6 no
C14 . C15 . C16 . 118.42(18) yes
C14 . C15 . H151 . 120.3 no
C16 . C15 . H151 . 121.2 no
C15 . C16 . N2 . 120.25(17) yes
C15 . C16 . C17 . 127.85(18) yes
N2 . C16 . C17 . 111.89(16) yes
C16 . C17 . N3 . 112.84(16) yes
C16 . C17 . C18 . 124.68(17) yes
N3 . C17 . C18 . 122.48(17) yes
C17 . C18 . C19 . 118.53(19) yes
C17 . C18 . H181 . 121.8 no
C19 . C18 . H181 . 119.6 no
C18 . C19 . C20 . 119.25(19) yes
C18 . C19 . H191 . 119.5 no
C20 . C19 . H191 . 121.2 no
C19 . C20 . C21 . 119.57(19) yes
C19 . C20 . H201 . 121.2 no
C21 . C20 . H201 . 119.2 no
C20 . C21 . N3 . 122.10(18) yes
C20 . C21 . H211 . 119.9 no
N3 . C21 . H211 . 118.0 no
C31 4_665 C31 . C32 . 121.20(16) yes
C31 4_665 C31 . C40 . 119.75(15) yes
C32 . C31 . C40 . 118.79(18) yes
C31 . C32 . C33 . 122.08(18) yes
C31 . C32 . C37 . 119.06(19) yes
C33 . C32 . C37 . 118.76(19) yes
C32 . C33 . C34 . 120.8(2) yes
C32 . C33 . H331 . 119.1 no
C34 . C33 . H331 . 120.1 no
C33 . C34 . C35 . 119.9(2) yes
C33 . C34 . H341 . 120.0 no
C35 . C34 . H341 . 120.1 no
C34 . C35 . C36 . 121.0(2) yes
C34 . C35 . H351 . 118.8 no
C36 . C35 . H351 . 120.3 no
C35 . C36 . C37 . 120.7(2) yes
C35 . C36 . H361 . 120.4 no
C37 . C36 . H361 . 118.9 no
C32 . C37 . C36 . 118.8(2) yes
C32 . C37 . C38 . 119.73(19) yes
C36 . C37 . C38 . 121.4(2) yes
C37 . C38 . C39 . 120.81(19) yes
C37 . C38 . H381 . 120.3 no
C39 . C38 . H381 . 118.9 no
C38 . C39 . C40 . 119.38(19) yes
C38 . C39 . H391 . 121.6 no
C40 . C39 . H391 . 119.0 no
N4 . C40 . C39 . 121.26(18) yes
N4 . C40 . C31 . 116.18(17) yes
C39 . C40 . C31 . 122.07(19) yes
N4 . C41 . C52 . 114.89(18) yes
N4 . C41 . H411 . 122.5 no
C52 . C41 . H411 . 122.6 no
C44 . C43 . C52 . 117.8(2) yes
C44 . C43 . H431 . 121.8 no
C52 . C43 . H431 . 120.4 no
C43 . C44 . C45 . 120.64(19) yes
C43 . C44 . H441 . 119.9 no
C45 . C44 . H441 . 119.4 no
C44 . C45 . C46 . 118.9(2) yes
C44 . C45 . H451 . 120.7 no
C46 . C45 . H451 . 120.4 no
C45 . C46 . N5 . 120.22(19) yes
C45 . C46 . C47 . 127.91(19) yes
N5 . C46 . C47 . 111.87(17) yes
C46 . C47 . N6 . 113.12(17) yes
C46 . C47 . C48 . 124.78(19) yes
N6 . C47 . C48 . 122.08(19) yes
C47 . C48 . C49 . 119.2(2) yes
C47 . C48 . H481 . 118.6 no
C49 . C48 . H481 . 122.2 no
C48 . C49 . C50 . 119.20(19) yes
C48 . C49 . H491 . 119.9 no
C50 . C49 . H491 . 120.9 no
C49 . C50 . C51 . 119.10(19) yes
C49 . C50 . H501 . 120.8 no
C51 . C50 . H501 . 120.0 no
C50 . C51 . N6 . 122.60(19) yes
C50 . C51 . H511 . 119.5 no
N6 . C51 . H511 . 117.9 no
C41 . C52 . C43 . 128.36(19) yes
C41 . C52 . N5 . 110.29(17) yes
C43 . C52 . N5 . 121.17(19) yes
F1 . P1 . F2 . 177.97(14) yes
F1 . P1 . F3 . 89.21(11) yes
F2 . P1 . F3 . 89.19(10) yes
F1 . P1 . F4 . 91.19(12) yes
F2 . P1 . F4 . 90.42(11) yes
F3 . P1 . F4 . 179.60(11) yes
F1 . P1 . F5 . 90.12(14) yes
F2 . P1 . F5 . 88.64(12) yes
F3 . P1 . F5 . 90.15(12) yes
F4 . P1 . F5 . 89.85(13) yes
F1 . P1 . F6 . 90.62(15) yes
F2 . P1 . F6 . 90.58(12) yes
F3 . P1 . F6 . 88.47(10) yes
F4 . P1 . F6 . 91.53(13) yes
F5 . P1 . F6 . 178.42(13) yes
F11 . P2 . F12 . 177.85(17) yes
F11 . P2 . F13 . 90.25(10) yes
F12 . P2 . F13 . 88.70(10) yes
F11 . P2 . F14 . 90.00(11) yes
F12 . P2 . F14 . 91.04(12) yes
F13 . P2 . F14 . 179.66(12) yes
F11 . P2 . F15 . 91.14(19) yes
F12 . P2 . F15 . 90.73(19) yes
F13 . P2 . F15 . 89.28(13) yes
F14 . P2 . F15 . 90.93(15) yes
F11 . P2 . F16 . 88.89(15) yes
F12 . P2 . F16 . 89.23(16) yes
F13 . P2 . F16 . 89.77(13) yes
F14 . P2 . F16 . 90.02(15) yes
F15 . P2 . F16 . 179.05(16) yes

loop_
_geom_bond_atom_site_label_1
_geom_bond_site_symmetry_1
_geom_bond_atom_site_label_2
_geom_bond_site_symmetry_2
_geom_bond_distance
_geom_bond_publ_flag
Fe1 . N3 4_655 1.9753(16) yes
Fe1 . N1 4_655 1.9703(15) yes
Fe1 . N2 4_655 1.8816(15) yes
Fe1 . N1 . 1.9703(15) yes
Fe1 . N2 . 1.8816(15) yes
Fe1 . N3 . 1.9753(16) yes
Fe2 . N6 4_665 1.9818(16) yes
Fe2 . N4 4_665 1.9716(16) yes
Fe2 . N5 4_665 1.8796(15) yes
Fe2 . N4 . 1.9716(16) yes
Fe2 . N5 . 1.8796(15) yes
Fe2 . N6 . 1.9818(16) yes
N1 . C10 . 1.429(2) yes
N1 . C11 . 1.302(3) yes
N2 . C12 . 1.360(2) yes
N2 . C16 . 1.341(2) yes
N3 . C17 . 1.366(2) yes
N3 . C21 . 1.344(2) yes
N4 . C40 . 1.436(3) yes
N4 . C41 . 1.299(3) yes
N5 . C46 . 1.348(3) yes
N5 . C52 . 1.350(3) yes
N6 . C47 . 1.373(2) yes
N6 . C51 . 1.340(3) yes
C1 . C1 4_655 1.496(3) yes
C1 . C2 . 1.428(2) yes
C1 . C10 . 1.388(3) yes
C2 . C3 . 1.421(3) yes
C2 . C7 . 1.423(2) yes
C3 . C4 . 1.365(3) yes
C3 . H31 . 0.936 no
C4 . C5 . 1.414(3) yes
C4 . H41 . 0.948 no
C5 . C6 . 1.364(3) yes
C5 . H51 . 0.935 no
C6 . C7 . 1.422(3) yes
C6 . H61 . 0.939 no
C7 . C8 . 1.417(3) yes
C8 . C9 . 1.370(3) yes
C8 . H81 . 0.928 no
C9 . C10 . 1.413(3) yes
C9 . H91 . 0.951 no
C11 . C12 . 1.447(3) yes
C11 . H111 . 0.938 no
C12 . C13 . 1.383(3) yes
C13 . C14 . 1.384(3) yes
C13 . H131 . 0.937 no
C14 . C15 . 1.392(3) yes
C14 . H141 . 0.930 no
C15 . C16 . 1.395(2) yes
C15 . H151 . 0.944 no
C16 . C17 . 1.466(3) yes
C17 . C18 . 1.389(3) yes
C18 . C19 . 1.386(3) yes
C18 . H181 . 0.932 no
C19 . C20 . 1.382(3) yes
C19 . H191 . 0.951 no
C20 . C21 . 1.389(3) yes
C20 . H201 . 0.939 no
C21 . H211 . 0.936 no
C31 . C31 4_665 1.502(4) yes
C31 . C32 . 1.426(3) yes
C31 . C40 . 1.385(3) yes
C32 . C33 . 1.417(3) yes
C32 . C37 . 1.429(3) yes
C33 . C34 . 1.380(3) yes
C33 . H331 . 0.955 no
C34 . C35 . 1.409(3) yes
C34 . H341 . 0.954 no
C35 . C36 . 1.361(4) yes
C35 . H351 . 0.939 no
C36 . C37 . 1.424(3) yes
C36 . H361 . 0.938 no
C37 . C38 . 1.411(3) yes
C38 . C39 . 1.371(3) yes
C38 . H381 . 0.950 no
C39 . C40 . 1.414(3) yes
C39 . H391 . 0.941 no
C41 . C52 . 1.452(3) yes
C41 . H411 . 0.928 no
C43 . C44 . 1.391(3) yes
C43 . C52 . 1.392(3) yes
C43 . H431 . 0.942 no
C44 . C45 . 1.386(3) yes
C44 . H441 . 0.937 no
C45 . C46 . 1.392(3) yes
C45 . H451 . 0.949 no
C46 . C47 . 1.464(3) yes
C47 . C48 . 1.383(3) yes
C48 . C49 . 1.386(3) yes
C48 . H481 . 0.950 no
C49 . C50 . 1.376(3) yes
C49 . H491 . 0.937 no
C50 . C51 . 1.397(3) yes
C50 . H501 . 0.929 no
C51 . H511 . 0.927 no
P1 . F1 . 1.5967(19) yes
P1 . F2 . 1.5934(17) yes
P1 . F3 . 1.6013(17) yes
P1 . F4 . 1.5798(19) yes
P1 . F5 . 1.588(2) yes
P1 . F6 . 1.5943(19) yes
P2 . F11 . 1.579(2) yes
P2 . F12 . 1.575(2) yes
P2 . F13 . 1.5977(16) yes
P2 . F14 . 1.5915(19) yes
P2 . F15 . 1.555(3) yes
P2 . F16 . 1.567(2) yes
